data_4111237
loop_
_publ_author_name
'Albert Epshteyn'
'Peter Y. Zavalij'
'Lawrence R. Sita'

_publ_section_title
;
 High-Oxidation-State Neutral and Cationic Tantalum(IV) Alkyl Complexes
 That Are Stable toward \b-Hydrogen and \b-Methyl Eliminations
;
_journal_name_full 'Journal of the American Chemical Society'
_journal_page_first 16052
_journal_page_last 16053
_journal_paper_doi 10.1021/ja067011y
_journal_volume 128
_journal_year 2006
_chemical_formula_moiety 'C23 H43 N2 Ta, C24 B F20'
_chemical_formula_sum 'C47 H43 B F20 N2 Ta'
_chemical_formula_weight 1207.59
_chemical_name_systematic ?
_space_group_IT_number 14
_symmetry_cell_setting monoclinic
_symmetry_space_group_name_Hall '-P 2yn'
_symmetry_space_group_name_H-M 'P 1 21/n 1'
_atom_sites_solution_hydrogens geom
_atom_sites_solution_primary direct
_atom_sites_solution_secondary difmap
_audit_creation_method 'SHELXL-97 & ZCIF'
_cell_angle_alpha 90.00
_cell_angle_beta 108.280(2)
_cell_angle_gamma 90.00
_cell_formula_units_Z 4
_cell_length_a 17.039(2)
_cell_length_b 16.2703(18)
_cell_length_c 18.251(2)
_cell_measurement_reflns_used 7854
_cell_measurement_temperature 223(2)
_cell_measurement_theta_max 28.7
_cell_measurement_theta_min 2.3
_cell_volume 4804.4(9)
_computing_cell_refinement 'SAINT (Bruker, 1999)'
_computing_data_collection 'SMART (Bruker, 1999)'
_computing_data_reduction SAINT
_computing_molecular_graphics 'XSHEL (Bruker, 1999)'
_computing_publication_material SHELXL-97
_computing_structure_refinement 'SHELXL-97 (Sheldrick, 1997)'
_computing_structure_solution 'SHELXS-97 (Sheldrick, 1990)'
_diffrn_ambient_temperature 223(2)
_diffrn_detector 'CCD area detector'
_diffrn_detector_area_resol_mean 8.33
_diffrn_detector_type 'Bruker Smart1000'
_diffrn_measured_fraction_theta_full 0.999
_diffrn_measured_fraction_theta_max 0.999
_diffrn_measurement_details 606,606,606,50,1206,50
_diffrn_measurement_device_type 'three-circle diffractometer'
_diffrn_measurement_method '\w and \f scans'
_diffrn_measurement_specimen_support 'glass capillary'
_diffrn_orient_matrix_type standard
_diffrn_orient_matrix_UB_11 0.0371296
_diffrn_orient_matrix_UB_12 -0.0164383
_diffrn_orient_matrix_UB_13 0.0521659
_diffrn_orient_matrix_UB_21 -0.0456155
_diffrn_orient_matrix_UB_22 0.0108645
_diffrn_orient_matrix_UB_23 0.0223163
_diffrn_orient_matrix_UB_31 -0.0190048
_diffrn_orient_matrix_UB_32 -0.0582198
_diffrn_orient_matrix_UB_33 -0.0105219
_diffrn_radiation_monochromator graphite
_diffrn_radiation_source 'fine-focus sealed tube'
_diffrn_radiation_type MoK\a
_diffrn_radiation_wavelength 0.71073
_diffrn_reflns_av_R_equivalents 0.0239
_diffrn_reflns_av_sigmaI/netI 0.0162
_diffrn_reflns_limit_h_max 21
_diffrn_reflns_limit_h_min -22
_diffrn_reflns_limit_k_max 21
_diffrn_reflns_limit_k_min -21
_diffrn_reflns_limit_l_max 23
_diffrn_reflns_limit_l_min -23
_diffrn_reflns_number 62540
_diffrn_reflns_theta_full 27.50
_diffrn_reflns_theta_max 27.50
_diffrn_reflns_theta_min 2.52
_diffrn_source_current 30
_diffrn_source_voltage 50
_diffrn_standards_decay_% 0.08
_exptl_absorpt_coefficient_mu 2.401
_exptl_absorpt_correction_T_max 0.421
_exptl_absorpt_correction_T_min 0.330
_exptl_absorpt_correction_type multi-scan
_exptl_absorpt_process_details 'SADABS (Sheldrick, 1996)'
_exptl_crystal_colour brownish
_exptl_crystal_density_diffrn 1.670
_exptl_crystal_density_method not_measured
_exptl_crystal_description prism
_exptl_crystal_F_000 2388
_exptl_crystal_size_max 0.46
_exptl_crystal_size_mid 0.44
_exptl_crystal_size_min 0.36
_refine_diff_density_max 2.988
_refine_diff_density_min -1.642
_refine_diff_density_rms 0.080
_refine_ls_extinction_method none
_refine_ls_goodness_of_fit_ref 1.000
_refine_ls_hydrogen_treatment constr
_refine_ls_matrix_type full
_refine_ls_number_parameters 653
_refine_ls_number_reflns 11016
_refine_ls_number_restraints 0
_refine_ls_restrained_S_all 1.000
_refine_ls_R_factor_all 0.0435
_refine_ls_R_factor_gt 0.0350
_refine_ls_shift/su_max 0.001
_refine_ls_shift/su_mean 0.000
_refine_ls_structure_factor_coef Fsqd
_refine_ls_weighting_details 'w=1/[\s^2^(Fo^2^)+(0.03P)^2^+9.85P], P=(max(Fo^2^,0)+2Fc^2^)/3'
_refine_ls_weighting_scheme calc
_refine_ls_wR_factor_gt 0.0799
_refine_ls_wR_factor_ref 0.0837
_reflns_number_gt 9328
_reflns_number_total 11016
_reflns_threshold_expression >2sigma(I)
_cod_data_source_file ja067011ysi20061102_121247.cif
_cod_data_source_block {Cp*Ta(Np)[N(iPr)C(Me)N(iPr)]}[B(C6F5)4]
_cod_original_cell_volume 4804.3(10)
_cod_original_sg_symbol_H-M 'P 21/n'
_cod_database_code 4111237

loop_
_symmetry_equiv_pos_as_xyz
'x, y, z'
'-x+1/2, y+1/2, -z+1/2'
'-x, -y, -z'
'x-1/2, -y-1/2, z-1/2'

loop_
_atom_site_label
_atom_site_type_symbol
_atom_site_fract_x
_atom_site_fract_y
_atom_site_fract_z
_atom_site_U_iso_or_equiv
_atom_site_adp_type
_atom_site_occupancy
_atom_site_symmetry_multiplicity
_atom_site_calc_flag
_atom_site_refinement_flags
Ta1 Ta 0.025837(8) 0.110989(9) 0.305406(8) 0.04576(5) Uani 1 1 d .
N1 N 0.0856(2) 0.1988(2) 0.38883(18) 0.0558(7) Uani 1 1 d .
N2 N 0.1206(2) 0.1789(2) 0.2849(2) 0.0593(8) Uani 1 1 d .
C1 C 0.1421(2) 0.2143(2) 0.3545(2) 0.0593(10) Uani 1 1 d .
C2 C 0.2210(3) 0.2599(4) 0.3900(4) 0.0996(19) Uani 1 1 d .
H2A H 0.2306 0.2973 0.3523 0.149 Uiso 1 1 calc R
H2B H 0.2664 0.2211 0.4064 0.149 Uiso 1 1 calc R
H2C H 0.2173 0.2908 0.4342 0.149 Uiso 1 1 calc R
C3 C 0.0919(3) 0.2320(3) 0.4659(2) 0.0684(11) Uani 1 1 d .
H3 H 0.1511 0.2418 0.4936 0.082 Uiso 1 1 calc R
C4 C 0.0611(4) 0.1709(4) 0.5111(3) 0.1005(19) Uani 1 1 d .
H4A H 0.0977 0.1237 0.5225 0.151 Uiso 1 1 calc R
H4B H 0.0059 0.1535 0.4813 0.151 Uiso 1 1 calc R
H4C H 0.0598 0.1958 0.5590 0.151 Uiso 1 1 calc R
C5 C 0.0477(4) 0.3139(3) 0.4583(3) 0.0983(19) Uani 1 1 d .
H5A H -0.0100 0.3068 0.4282 0.148 Uiso 1 1 calc R
H5B H 0.0733 0.3529 0.4327 0.148 Uiso 1 1 calc R
H5C H 0.0513 0.3343 0.5092 0.148 Uiso 1 1 calc R
C6 C 0.1709(3) 0.1876(4) 0.2326(3) 0.0883(16) Uani 1 1 d .
H6 H 0.2296 0.1927 0.2645 0.106 Uiso 1 1 calc R
C7 C 0.1623(5) 0.1127(4) 0.1835(4) 0.118(3) Uani 1 1 d .
H7A H 0.1799 0.0648 0.2162 0.177 Uiso 1 1 calc R
H7B H 0.1965 0.1184 0.1501 0.177 Uiso 1 1 calc R
H7C H 0.1050 0.1061 0.1522 0.177 Uiso 1 1 calc R
C8 C 0.1470(5) 0.2643(4) 0.1844(4) 0.119(2) Uani 1 1 d .
H8A H 0.0894 0.2609 0.1532 0.178 Uiso 1 1 calc R
H8B H 0.1812 0.2695 0.1510 0.178 Uiso 1 1 calc R
H8C H 0.1551 0.3119 0.2180 0.178 Uiso 1 1 calc R
C9 C 0.0694(3) -0.0105(3) 0.3302(4) 0.0953(19) Uani 1 1 d .
H9A H 0.0268 -0.0384 0.3466 0.143 Uiso 1 1 calc R
H9B H 0.0661 -0.0342 0.2800 0.143 Uiso 1 1 calc R
C10 C 0.1505(2) -0.0415(2) 0.3847(2) 0.0600(10) Uani 1 1 d .
C11 C 0.2154(3) 0.0243(3) 0.4103(4) 0.100(2) Uani 1 1 d .
H11A H 0.2665 0.0002 0.4430 0.151 Uiso 1 1 calc R
H11B H 0.1968 0.0661 0.4390 0.151 Uiso 1 1 calc R
H11C H 0.2248 0.0491 0.3654 0.151 Uiso 1 1 calc R
C12 C 0.1831(5) -0.1100(5) 0.3479(5) 0.143(3) Uani 1 1 d .
H12A H 0.1396 -0.1500 0.3267 0.214 Uiso 1 1 calc R
H12B H 0.2290 -0.1364 0.3862 0.214 Uiso 1 1 calc R
H12C H 0.2019 -0.0882 0.3068 0.214 Uiso 1 1 calc R
C13 C 0.1344(6) -0.0795(6) 0.4533(5) 0.161(4) Uani 1 1 d .
H13A H 0.0803 -0.1052 0.4373 0.241 Uiso 1 1 calc R
H13B H 0.1361 -0.0373 0.4913 0.241 Uiso 1 1 calc R
H13C H 0.1763 -0.1206 0.4757 0.241 Uiso 1 1 calc R
C14 C -0.0917(2) 0.0470(3) 0.2098(3) 0.0666(12) Uani 1 1 d .
C15 C -0.0790(2) 0.1276(3) 0.1855(2) 0.0634(11) Uani 1 1 d .
C16 C -0.0940(2) 0.1829(2) 0.2386(2) 0.0566(9) Uani 1 1 d .
C17 C -0.1156(2) 0.1376(3) 0.2947(2) 0.0558(9) Uani 1 1 d .
C18 C -0.1146(2) 0.0541(3) 0.2771(2) 0.0593(10) Uani 1 1 d .
C19 C -0.0877(4) -0.0313(4) 0.1676(4) 0.135(3) Uani 1 1 d .
H19A H -0.0692 -0.0757 0.2045 0.202 Uiso 1 1 calc R
H19B H -0.0492 -0.0246 0.1386 0.202 Uiso 1 1 calc R
H19C H -0.1421 -0.0440 0.1325 0.202 Uiso 1 1 calc R
C20 C -0.0686(4) 0.1490(6) 0.1078(3) 0.142(3) Uani 1 1 d .
H20A H -0.1222 0.1496 0.0684 0.213 Uiso 1 1 calc R
H20B H -0.0336 0.1083 0.0947 0.213 Uiso 1 1 calc R
H20C H -0.0432 0.2029 0.1108 0.213 Uiso 1 1 calc R
C21 C -0.0892(3) 0.2754(3) 0.2349(4) 0.102(2) Uani 1 1 d .
H21A H -0.0380 0.2910 0.2260 0.153 Uiso 1 1 calc R
H21B H -0.0907 0.2987 0.2834 0.153 Uiso 1 1 calc R
H21C H -0.1357 0.2958 0.1932 0.153 Uiso 1 1 calc R
C22 C -0.1486(3) 0.1745(5) 0.3555(3) 0.105(2) Uani 1 1 d .
H22A H -0.1242 0.2283 0.3701 0.157 Uiso 1 1 calc R
H22B H -0.1344 0.1390 0.4005 0.157 Uiso 1 1 calc R
H22C H -0.2082 0.1797 0.3348 0.157 Uiso 1 1 calc R
C23 C -0.1391(3) -0.0145(4) 0.3203(4) 0.118(3) Uani 1 1 d .
H23A H -0.1267 -0.0668 0.3010 0.177 Uiso 1 1 calc R
H23B H -0.1979 -0.0112 0.3131 0.177 Uiso 1 1 calc R
H23C H -0.1086 -0.0099 0.3748 0.177 Uiso 1 1 calc R
B1 B 0.9831(2) 0.5925(2) 0.2301(2) 0.0452(8) Uani 1 1 d .
C1A C 0.9804(2) 0.6742(2) 0.1754(2) 0.0451(7) Uani 1 1 d .
C2A C 0.9087(2) 0.6896(2) 0.1141(2) 0.0490(8) Uani 1 1 d .
C3A C 0.9010(2) 0.7513(2) 0.0609(2) 0.0548(9) Uani 1 1 d .
C4A C 0.9667(3) 0.8029(2) 0.0674(2) 0.0578(10) Uani 1 1 d .
C5A C 1.0389(3) 0.7910(2) 0.1262(2) 0.0555(9) Uani 1 1 d .
C6A C 1.0448(2) 0.7266(2) 0.1777(2) 0.0501(8) Uani 1 1 d .
F2A F 0.84173(13) 0.64190(14) 0.10481(13) 0.0601(5) Uani 1 1 d .
F3A F 0.83089(16) 0.76046(17) 0.00182(14) 0.0749(7) Uani 1 1 d .
F4A F 0.96088(19) 0.86440(16) 0.01647(16) 0.0794(8) Uani 1 1 d .
F5A F 1.10465(17) 0.83962(16) 0.13257(16) 0.0759(7) Uani 1 1 d .
F6A F 1.12014(13) 0.71747(14) 0.23136(13) 0.0609(5) Uani 1 1 d .
C1B C 0.9718(2) 0.5161(2) 0.1677(2) 0.0464(7) Uani 1 1 d .
C2B C 1.0332(2) 0.5011(2) 0.1343(2) 0.0507(8) Uani 1 1 d .
C3B C 1.0279(3) 0.4421(2) 0.0785(2) 0.0571(9) Uani 1 1 d .
C4B C 0.9576(3) 0.3962(2) 0.0519(2) 0.0577(10) Uani 1 1 d .
C5B C 0.8939(3) 0.4094(2) 0.0809(2) 0.0532(9) Uani 1 1 d .
C6B C 0.9018(2) 0.4683(2) 0.1375(2) 0.0478(8) Uani 1 1 d .
F2B F 1.10333(13) 0.54577(14) 0.15639(14) 0.0615(6) Uani 1 1 d .
F3B F 1.09082(17) 0.42925(17) 0.05015(15) 0.0750(7) Uani 1 1 d .
F4B F 0.95025(19) 0.33812(16) -0.00242(14) 0.0808(8) Uani 1 1 d .
F5B F 0.82399(16) 0.36426(15) 0.05531(14) 0.0682(6) Uani 1 1 d .
F6B F 0.83482(13) 0.47686(14) 0.16133(13) 0.0591(5) Uani 1 1 d .
C1C C 0.9115(2) 0.5936(2) 0.2743(2) 0.0471(8) Uani 1 1 d .
C2C C 0.9035(2) 0.5245(3) 0.3164(2) 0.0547(9) Uani 1 1 d .
C3C C 0.8549(3) 0.5205(3) 0.3644(2) 0.0645(11) Uani 1 1 d .
C4C C 0.8123(2) 0.5887(3) 0.3729(2) 0.0659(11) Uani 1 1 d .
C5C C 0.8175(2) 0.6588(3) 0.3339(2) 0.0610(10) Uani 1 1 d .
C6C C 0.8664(2) 0.6602(2) 0.2850(2) 0.0511(8) Uani 1 1 d .
F2C F 0.94630(15) 0.45588(14) 0.31289(14) 0.0647(6) Uani 1 1 d .
F3C F 0.85129(19) 0.4514(2) 0.40307(17) 0.0919(9) Uani 1 1 d .
F4C F 0.76691(17) 0.5890(2) 0.42168(16) 0.0903(9) Uani 1 1 d .
F5C F 0.77848(15) 0.72797(19) 0.34346(15) 0.0799(8) Uani 1 1 d .
F6C F 0.86883(14) 0.73269(14) 0.25014(14) 0.0618(6) Uani 1 1 d .
C1D C 1.0679(2) 0.5865(2) 0.3061(2) 0.0483(8) Uani 1 1 d .
C2D C 1.1217(2) 0.5208(2) 0.3286(2) 0.0546(9) Uani 1 1 d .
C3D C 1.1873(2) 0.5188(3) 0.3966(3) 0.0617(10) Uani 1 1 d .
C4D C 1.2002(2) 0.5830(3) 0.4469(2) 0.0616(11) Uani 1 1 d .
C5D C 1.1479(2) 0.6488(3) 0.4297(2) 0.0582(9) Uani 1 1 d .
C6D C 1.0844(2) 0.6496(2) 0.3602(2) 0.0514(8) Uani 1 1 d .
F2D F 1.11246(15) 0.45201(15) 0.28495(14) 0.0692(6) Uani 1 1 d .
F3D F 1.23893(16) 0.45369(17) 0.41286(17) 0.0848(8) Uani 1 1 d .
F4D F 1.26371(15) 0.58112(19) 0.51307(15) 0.0819(8) Uani 1 1 d .
F5D F 1.15715(16) 0.71127(17) 0.47965(14) 0.0756(7) Uani 1 1 d .
F6D F 1.03603(13) 0.71720(14) 0.34662(13) 0.0607(5) Uani 1 1 d .

loop_
_atom_site_aniso_label
_atom_site_aniso_U_11
_atom_site_aniso_U_22
_atom_site_aniso_U_33
_atom_site_aniso_U_23
_atom_site_aniso_U_13
_atom_site_aniso_U_12
Ta1 0.03626(8) 0.04989(9) 0.04528(8) -0.00076(6) 0.00439(5) 0.00035(6)
N1 0.0601(19) 0.0521(17) 0.0498(17) -0.0028(14) 0.0094(14) -0.0052(14)
N2 0.0502(17) 0.067(2) 0.063(2) 0.0105(16) 0.0214(15) -0.0040(15)
C1 0.052(2) 0.054(2) 0.064(2) 0.0114(18) 0.0060(18) -0.0059(17)
C2 0.074(3) 0.103(4) 0.104(4) 0.011(3) 0.002(3) -0.038(3)
C3 0.073(3) 0.068(3) 0.052(2) -0.0100(19) 0.002(2) 0.001(2)
C4 0.141(5) 0.104(4) 0.061(3) -0.005(3) 0.039(3) -0.007(4)
C5 0.116(4) 0.077(3) 0.079(3) -0.026(3) -0.003(3) 0.020(3)
C6 0.064(3) 0.123(5) 0.090(4) 0.024(3) 0.043(3) 0.001(3)
C7 0.134(6) 0.140(6) 0.119(5) 0.031(4) 0.094(5) 0.046(5)
C8 0.146(6) 0.117(5) 0.120(5) 0.040(4) 0.079(5) -0.013(4)
C9 0.055(3) 0.055(3) 0.137(5) 0.009(3) -0.025(3) 0.000(2)
C10 0.052(2) 0.055(2) 0.064(2) 0.0030(18) 0.0054(18) 0.0081(17)
C11 0.053(3) 0.079(3) 0.133(5) -0.003(3) -0.022(3) 0.009(2)
C12 0.126(6) 0.119(6) 0.170(8) -0.061(5) 0.029(6) 0.016(5)
C13 0.161(8) 0.202(9) 0.110(6) 0.066(6) 0.030(5) -0.012(7)
C14 0.0390(19) 0.072(3) 0.070(3) -0.027(2) -0.0093(18) 0.0076(18)
C15 0.0427(19) 0.106(4) 0.0365(18) 0.008(2) 0.0047(15) 0.002(2)
C16 0.0392(18) 0.059(2) 0.061(2) 0.0124(18) 0.0000(16) 0.0044(16)
C17 0.0394(18) 0.077(3) 0.048(2) 0.0002(18) 0.0101(15) 0.0086(17)
C18 0.0362(17) 0.068(2) 0.065(2) 0.0169(19) 0.0023(16) -0.0062(16)
C19 0.086(4) 0.128(5) 0.139(6) -0.087(5) -0.039(4) 0.031(4)
C20 0.067(3) 0.300(11) 0.066(3) 0.079(5) 0.031(3) 0.033(5)
C21 0.071(3) 0.060(3) 0.145(5) 0.026(3) -0.010(3) 0.004(2)
C22 0.061(3) 0.184(7) 0.070(3) -0.024(4) 0.021(2) 0.024(4)
C23 0.067(3) 0.121(5) 0.150(6) 0.069(4) 0.011(3) -0.024(3)
B1 0.0401(19) 0.047(2) 0.048(2) -0.0008(16) 0.0145(16) 0.0027(15)
C1A 0.0413(17) 0.0466(18) 0.0490(18) -0.0015(14) 0.0164(14) 0.0057(14)
C2A 0.0448(18) 0.0496(19) 0.054(2) -0.0009(15) 0.0171(15) 0.0066(15)
C3A 0.057(2) 0.058(2) 0.051(2) 0.0018(16) 0.0186(17) 0.0183(18)
C4A 0.079(3) 0.050(2) 0.055(2) 0.0082(16) 0.035(2) 0.0177(19)
C5A 0.063(2) 0.049(2) 0.065(2) -0.0020(17) 0.035(2) -0.0017(17)
C6A 0.0487(19) 0.0503(19) 0.054(2) -0.0019(16) 0.0196(16) 0.0038(15)
F2A 0.0433(11) 0.0662(13) 0.0653(14) 0.0039(11) 0.0091(10) 0.0029(10)
F3A 0.0689(15) 0.0825(17) 0.0643(15) 0.0147(13) 0.0080(12) 0.0253(13)
F4A 0.106(2) 0.0683(15) 0.0745(16) 0.0241(13) 0.0436(16) 0.0182(15)
F5A 0.0775(17) 0.0674(15) 0.0930(18) 0.0083(13) 0.0413(15) -0.0131(13)
F6A 0.0450(11) 0.0654(14) 0.0703(14) 0.0055(11) 0.0149(10) -0.0065(10)
C1B 0.0471(18) 0.0470(18) 0.0459(17) 0.0057(14) 0.0159(15) 0.0075(14)
C2B 0.052(2) 0.0489(19) 0.053(2) 0.0075(16) 0.0199(16) 0.0094(16)
C3B 0.065(2) 0.057(2) 0.053(2) 0.0098(17) 0.0246(19) 0.0184(19)
C4B 0.081(3) 0.049(2) 0.0439(19) 0.0026(15) 0.0211(19) 0.0178(19)
C5B 0.062(2) 0.0469(19) 0.0451(19) 0.0049(15) 0.0083(17) 0.0023(16)
C6B 0.0493(19) 0.0482(18) 0.0471(18) 0.0027(15) 0.0169(15) 0.0041(15)
F2B 0.0520(12) 0.0674(14) 0.0722(14) 0.0041(11) 0.0296(11) 0.0055(10)
F3B 0.0851(17) 0.0807(17) 0.0754(16) 0.0034(13) 0.0484(14) 0.0245(14)
F4B 0.116(2) 0.0687(16) 0.0609(15) -0.0130(12) 0.0318(15) 0.0132(15)
F5B 0.0755(16) 0.0604(13) 0.0591(14) -0.0069(11) 0.0074(12) -0.0068(12)
F6B 0.0489(12) 0.0673(13) 0.0628(13) -0.0108(11) 0.0200(10) -0.0067(10)
C1C 0.0391(17) 0.056(2) 0.0453(18) -0.0056(15) 0.0123(14) -0.0025(14)
C2C 0.0475(19) 0.067(2) 0.049(2) -0.0038(17) 0.0155(16) -0.0070(17)
C3C 0.058(2) 0.085(3) 0.053(2) 0.001(2) 0.0211(19) -0.014(2)
C4C 0.044(2) 0.105(4) 0.051(2) -0.011(2) 0.0174(17) -0.014(2)
C5C 0.0358(17) 0.088(3) 0.055(2) -0.020(2) 0.0080(16) 0.0055(18)
C6C 0.0382(17) 0.063(2) 0.0489(19) -0.0060(17) 0.0091(14) 0.0000(15)
F2C 0.0767(16) 0.0561(13) 0.0673(14) 0.0075(11) 0.0313(12) 0.0018(11)
F3C 0.100(2) 0.105(2) 0.0848(19) 0.0160(17) 0.0488(17) -0.0192(17)
F4C 0.0638(16) 0.152(3) 0.0687(16) -0.0126(17) 0.0398(14) -0.0116(17)
F5C 0.0533(13) 0.110(2) 0.0773(16) -0.0246(15) 0.0218(12) 0.0177(14)
F6C 0.0548(12) 0.0625(13) 0.0690(14) -0.0047(11) 0.0208(11) 0.0132(10)
C1D 0.0399(17) 0.056(2) 0.0495(19) 0.0058(15) 0.0154(15) -0.0018(15)
C2D 0.050(2) 0.054(2) 0.061(2) 0.0099(17) 0.0196(17) 0.0026(16)
C3D 0.049(2) 0.068(3) 0.066(2) 0.027(2) 0.0148(18) 0.0073(18)
C4D 0.045(2) 0.080(3) 0.054(2) 0.023(2) 0.0070(17) -0.0107(19)
C5D 0.048(2) 0.074(3) 0.052(2) 0.0032(19) 0.0138(17) -0.0119(18)
C6D 0.0409(18) 0.061(2) 0.052(2) 0.0062(17) 0.0131(15) -0.0001(16)
F2D 0.0722(15) 0.0580(14) 0.0725(15) 0.0089(12) 0.0156(12) 0.0181(12)
F3D 0.0681(16) 0.0776(17) 0.096(2) 0.0340(15) 0.0077(14) 0.0192(13)
F4D 0.0584(14) 0.102(2) 0.0666(15) 0.0317(14) -0.0066(12) -0.0155(14)
F5D 0.0661(15) 0.0920(18) 0.0586(14) -0.0116(13) 0.0050(11) -0.0154(13)
F6D 0.0500(12) 0.0655(14) 0.0613(13) -0.0118(11) 0.0099(10) 0.0051(10)

loop_
_atom_type_symbol
_atom_type_description
_atom_type_scat_dispersion_real
_atom_type_scat_dispersion_imag
_atom_type_scat_source
C C 0.0033 0.0016 'International Tables Vol C Tables 4.2.6.8 and 6.1.1.4'
H H 0.0000 0.0000 'International Tables Vol C Tables 4.2.6.8 and 6.1.1.4'
B B 0.0013 0.0007 'International Tables Vol C Tables 4.2.6.8 and 6.1.1.4'
N N 0.0061 0.0033 'International Tables Vol C Tables 4.2.6.8 and 6.1.1.4'
F F 0.0171 0.0103 'International Tables Vol C Tables 4.2.6.8 and 6.1.1.4'
Ta Ta -0.7052 6.5227 'International Tables Vol C Tables 4.2.6.8 and 6.1.1.4'

loop_
_geom_angle_atom_site_label_1
_geom_angle_atom_site_label_2
_geom_angle_atom_site_label_3
_geom_angle
N2 Ta1 N1 62.87(14)
N2 Ta1 C9 107.10(18)
N1 Ta1 C9 115.04(16)
N2 Ta1 C16 103.92(14)
N1 Ta1 C16 100.55(14)
C9 Ta1 C16 140.52(16)
N2 Ta1 C15 100.13(14)
N1 Ta1 C15 130.17(15)
C9 Ta1 C15 114.74(19)
C16 Ta1 C15 34.67(15)
N2 Ta1 C17 134.91(14)
N1 Ta1 C17 100.50(14)
C9 Ta1 C17 117.66(18)
C16 Ta1 C17 34.44(14)
C15 Ta1 C17 57.03(13)
N2 Ta1 C14 127.32(16)
N1 Ta1 C14 155.54(13)
C9 Ta1 C14 84.75(16)
C16 Ta1 C14 56.85(14)
C15 Ta1 C14 34.41(16)
C17 Ta1 C14 55.90(14)
N2 Ta1 C18 156.50(13)
N1 Ta1 C18 128.65(15)
C9 Ta1 C18 86.95(17)
C16 Ta1 C18 56.39(13)
C15 Ta1 C18 56.46(14)
C17 Ta1 C18 33.37(14)
C14 Ta1 C18 33.29(15)
C1 N1 C3 122.2(4)
C1 N1 Ta1 92.6(2)
C3 N1 Ta1 144.2(3)
C1 N2 C6 122.1(4)
C1 N2 Ta1 93.1(2)
C6 N2 Ta1 143.8(3)
N1 C1 N2 110.1(3)
N1 C1 C2 125.3(4)
N2 C1 C2 124.4(4)
C1 C2 H2A 109.5
C1 C2 H2B 109.5
H2A C2 H2B 109.5
C1 C2 H2C 109.5
H2A C2 H2C 109.5
H2B C2 H2C 109.5
N1 C3 C4 110.5(4)
N1 C3 C5 110.4(4)
C4 C3 C5 112.7(5)
N1 C3 H3 107.7
C4 C3 H3 107.7
C5 C3 H3 107.7
C3 C4 H4A 109.5
C3 C4 H4B 109.5
H4A C4 H4B 109.5
C3 C4 H4C 109.5
H4A C4 H4C 109.5
H4B C4 H4C 109.5
C3 C5 H5A 109.5
C3 C5 H5B 109.5
H5A C5 H5B 109.5
C3 C5 H5C 109.5
H5A C5 H5C 109.5
H5B C5 H5C 109.5
N2 C6 C7 110.0(5)
N2 C6 C8 110.7(5)
C7 C6 C8 111.6(5)
N2 C6 H6 108.2
C7 C6 H6 108.2
C8 C6 H6 108.2
C6 C7 H7A 109.5
C6 C7 H7B 109.5
H7A C7 H7B 109.5
C6 C7 H7C 109.5
H7A C7 H7C 109.5
H7B C7 H7C 109.5
C6 C8 H8A 109.5
C6 C8 H8B 109.5
H8A C8 H8B 109.5
C6 C8 H8C 109.5
H8A C8 H8C 109.5
H8B C8 H8C 109.5
C10 C9 Ta1 129.9(3)
C10 C9 H9A 104.8
Ta1 C9 H9A 104.8
C10 C9 H9B 104.8
Ta1 C9 H9B 104.8
H9A C9 H9B 105.8
C12 C10 C13 105.1(6)
C12 C10 C11 109.3(5)
C13 C10 C11 110.1(5)
C12 C10 C9 110.2(5)
C13 C10 C9 108.5(5)
C11 C10 C9 113.4(4)
C10 C11 H11A 109.5
C10 C11 H11B 109.5
H11A C11 H11B 109.5
C10 C11 H11C 109.5
H11A C11 H11C 109.5
H11B C11 H11C 109.5
C10 C12 H12A 109.5
C10 C12 H12B 109.5
H12A C12 H12B 109.5
C10 C12 H12C 109.5
H12A C12 H12C 109.5
H12B C12 H12C 109.5
C10 C13 H13A 109.5
C10 C13 H13B 109.5
H13A C13 H13B 109.5
C10 C13 H13C 109.5
H13A C13 H13C 109.5
H13B C13 H13C 109.5
C18 C14 C15 107.9(4)
C18 C14 C19 126.1(6)
C15 C14 C19 125.9(5)
C18 C14 Ta1 74.3(2)
C15 C14 Ta1 70.0(2)
C19 C14 Ta1 124.8(3)
C16 C15 C14 107.3(4)
C16 C15 C20 126.6(5)
C14 C15 C20 125.1(5)
C16 C15 Ta1 71.5(2)
C14 C15 Ta1 75.5(2)
C20 C15 Ta1 127.7(3)
C15 C16 C17 108.4(4)
C15 C16 C21 125.8(5)
C17 C16 C21 125.9(5)
C15 C16 Ta1 73.8(2)
C17 C16 Ta1 75.1(2)
C21 C16 Ta1 118.1(3)
C18 C17 C16 108.5(4)
C18 C17 C22 126.0(5)
C16 C17 C22 124.7(5)
C18 C17 Ta1 76.0(2)
C16 C17 Ta1 70.5(2)
C22 C17 Ta1 127.3(3)
C17 C18 C14 108.0(4)
C17 C18 C23 125.2(5)
C14 C18 C23 126.7(5)
C17 C18 Ta1 70.7(2)
C14 C18 Ta1 72.4(2)
C23 C18 Ta1 125.6(3)
C14 C19 H19A 109.5
C14 C19 H19B 109.5
H19A C19 H19B 109.5
C14 C19 H19C 109.5
H19A C19 H19C 109.5
H19B C19 H19C 109.5
C15 C20 H20A 109.5
C15 C20 H20B 109.5
H20A C20 H20B 109.5
C15 C20 H20C 109.5
H20A C20 H20C 109.5
H20B C20 H20C 109.5
C16 C21 H21A 109.5
C16 C21 H21B 109.5
H21A C21 H21B 109.5
C16 C21 H21C 109.5
H21A C21 H21C 109.5
H21B C21 H21C 109.5
C17 C22 H22A 109.5
C17 C22 H22B 109.5
H22A C22 H22B 109.5
C17 C22 H22C 109.5
H22A C22 H22C 109.5
H22B C22 H22C 109.5
C18 C23 H23A 109.5
C18 C23 H23B 109.5
H23A C23 H23B 109.5
C18 C23 H23C 109.5
H23A C23 H23C 109.5
H23B C23 H23C 109.5
C1A B1 C1B 102.4(3)
C1A B1 C1C 113.5(3)
C1B B1 C1C 113.4(3)
C1A B1 C1D 113.8(3)
C1B B1 C1D 114.4(3)
C1C B1 C1D 100.0(3)
C6A C1A C2A 113.6(3)
C6A C1A B1 127.4(3)
C2A C1A B1 118.7(3)
F2A C2A C3A 116.3(3)
F2A C2A C1A 119.4(3)
C3A C2A C1A 124.3(4)
F3A C3A C2A 120.8(4)
F3A C3A C4A 119.8(4)
C2A C3A C4A 119.4(4)
F4A C4A C5A 119.9(4)
F4A C4A C3A 120.9(4)
C5A C4A C3A 119.2(4)
F5A C5A C4A 120.2(4)
F5A C5A C6A 120.2(4)
C4A C5A C6A 119.6(4)
F6A C6A C1A 121.2(3)
F6A C6A C5A 115.0(3)
C1A C6A C5A 123.9(4)
C6B C1B C2B 113.6(3)
C6B C1B B1 126.5(3)
C2B C1B B1 119.5(3)
F2B C2B C3B 116.3(3)
F2B C2B C1B 119.6(3)
C3B C2B C1B 124.1(4)
F3B C3B C4B 119.6(4)
F3B C3B C2B 121.0(4)
C4B C3B C2B 119.4(4)
F4B C4B C3B 121.0(4)
F4B C4B C5B 119.5(4)
C3B C4B C5B 119.5(4)
F5B C5B C4B 120.2(4)
F5B C5B C6B 120.2(4)
C4B C5B C6B 119.7(4)
F6B C6B C1B 121.6(3)
F6B C6B C5B 114.7(3)
C1B C6B C5B 123.7(3)
C6C C1C C2C 113.6(3)
C6C C1C B1 127.2(3)
C2C C1C B1 118.3(3)
F2C C2C C3C 115.6(4)
F2C C2C C1C 119.6(3)
C3C C2C C1C 124.8(4)
F3C C3C C4C 120.7(4)
F3C C3C C2C 120.6(4)
C4C C3C C2C 118.7(4)
F4C C4C C3C 121.0(5)
F4C C4C C5C 119.0(4)
C3C C4C C5C 119.9(4)
F5C C5C C4C 121.1(4)
F5C C5C C6C 119.0(4)
C4C C5C C6C 119.8(4)
F6C C6C C1C 121.4(3)
F6C C6C C5C 115.4(3)
C1C C6C C5C 123.2(4)
C2D C1D C6D 113.0(3)
C2D C1D B1 128.0(3)
C6D C1D B1 118.6(3)
F2D C2D C1D 121.3(3)
F2D C2D C3D 114.9(3)
C1D C2D C3D 123.8(4)
F3D C3D C4D 119.9(4)
F3D C3D C2D 120.1(4)
C4D C3D C2D 120.0(4)
F4D C4D C3D 120.2(4)
F4D C4D C5D 120.4(4)
C3D C4D C5D 119.5(4)
F5D C5D C4D 120.7(4)
F5D C5D C6D 120.5(4)
C4D C5D C6D 118.9(4)
F6D C6D C5D 115.6(4)
F6D C6D C1D 119.6(3)
C5D C6D C1D 124.7(4)

loop_
_geom_bond_atom_site_label_1
_geom_bond_atom_site_label_2
_geom_bond_distance
Ta1 N2 2.085(3)
Ta1 N1 2.104(3)
Ta1 C9 2.110(4)
Ta1 C16 2.337(3)
Ta1 C15 2.367(4)
Ta1 C17 2.396(4)
Ta1 C14 2.439(4)
Ta1 C18 2.464(4)
N1 C1 1.327(5)
N1 C3 1.478(5)
N2 C1 1.338(5)
N2 C6 1.475(5)
C1 C2 1.493(6)
C2 H2A 0.9700
C2 H2B 0.9700
C2 H2C 0.9700
C3 C4 1.488(7)
C3 C5 1.515(6)
C3 H3 0.9900
C4 H4A 0.9700
C4 H4B 0.9700
C4 H4C 0.9700
C5 H5A 0.9700
C5 H5B 0.9700
C5 H5C 0.9700
C6 C7 1.494(9)
C6 C8 1.507(8)
C6 H6 0.9900
C7 H7A 0.9700
C7 H7B 0.9700
C7 H7C 0.9700
C8 H8A 0.9700
C8 H8B 0.9700
C8 H8C 0.9700
C9 C10 1.514(5)
C9 H9A 0.9800
C9 H9B 0.9800
C10 C12 1.496(7)
C10 C13 1.497(8)
C10 C11 1.504(6)
C11 H11A 0.9700
C11 H11B 0.9700
C11 H11C 0.9700
C12 H12A 0.9700
C12 H12B 0.9700
C12 H12C 0.9700
C13 H13A 0.9700
C13 H13B 0.9700
C13 H13C 0.9700
C14 C18 1.405(6)
C14 C15 1.423(7)
C14 C19 1.500(6)
C15 C16 1.402(6)
C15 C20 1.524(6)
C16 C17 1.402(6)
C16 C21 1.510(6)
C17 C18 1.397(6)
C17 C22 1.515(6)
C18 C23 1.501(6)
C19 H19A 0.9700
C19 H19B 0.9700
C19 H19C 0.9700
C20 H20A 0.9700
C20 H20B 0.9700
C20 H20C 0.9700
C21 H21A 0.9700
C21 H21B 0.9700
C21 H21C 0.9700
C22 H22A 0.9700
C22 H22B 0.9700
C22 H22C 0.9700
C23 H23A 0.9700
C23 H23B 0.9700
C23 H23C 0.9700
B1 C1A 1.654(5)
B1 C1B 1.655(5)
B1 C1C 1.660(5)
B1 C1D 1.663(5)
C1A C6A 1.380(5)
C1A C2A 1.397(5)
C2A F2A 1.346(4)
C2A C3A 1.373(5)
C3A F3A 1.343(4)
C3A C4A 1.374(6)
C4A F4A 1.347(4)
C4A C5A 1.370(6)
C5A F5A 1.346(4)
C5A C6A 1.389(5)
C6A F6A 1.357(4)
C1B C6B 1.386(5)
C1B C2B 1.389(5)
C2B F2B 1.347(4)
C2B C3B 1.382(5)
C3B F3B 1.345(4)
C3B C4B 1.364(6)
C4B F4B 1.347(4)
C4B C5B 1.366(6)
C5B F5B 1.351(5)
C5B C6B 1.386(5)
C6B F6B 1.349(4)
C1C C6C 1.378(5)
C1C C2C 1.392(5)
C2C F2C 1.347(5)
C2C C3C 1.383(5)
C3C F3C 1.340(5)
C3C C4C 1.360(7)
C4C F4C 1.350(5)
C4C C5C 1.361(7)
C5C F5C 1.346(5)
C5C C6C 1.400(5)
C6C F6C 1.346(4)
C1D C2D 1.384(5)
C1D C6D 1.392(5)
C2D F2D 1.354(5)
C2D C3D 1.386(6)
C3D F3D 1.349(5)
C3D C4D 1.361(6)
C4D F4D 1.346(4)
C4D C5D 1.366(6)
C5D F5D 1.340(5)
C5D C6D 1.385(5)
C6D F6D 1.350(4)

loop_
_geom_torsion_atom_site_label_1
_geom_torsion_atom_site_label_2
_geom_torsion_atom_site_label_3
_geom_torsion_atom_site_label_4
_geom_torsion
N2 Ta1 N1 C1 -7.1(2)
C9 Ta1 N1 C1 90.1(3)
C16 Ta1 N1 C1 -107.5(2)
C15 Ta1 N1 C1 -87.1(3)
C17 Ta1 N1 C1 -142.5(2)
C14 Ta1 N1 C1 -128.4(4)
C18 Ta1 N1 C1 -162.6(2)
N2 Ta1 N1 C3 -174.0(5)
C9 Ta1 N1 C3 -76.8(5)
C16 Ta1 N1 C3 85.6(5)
C15 Ta1 N1 C3 106.0(5)
C17 Ta1 N1 C3 50.6(5)
C14 Ta1 N1 C3 64.7(6)
C18 Ta1 N1 C3 30.5(5)
N1 Ta1 N2 C1 7.1(2)
C9 Ta1 N2 C1 -102.8(3)
C16 Ta1 N2 C1 101.9(3)
C15 Ta1 N2 C1 137.2(3)
C17 Ta1 N2 C1 84.2(3)
C14 Ta1 N2 C1 160.6(2)
C18 Ta1 N2 C1 132.6(4)
N1 Ta1 N2 C6 174.2(6)
C9 Ta1 N2 C6 64.4(6)
C16 Ta1 N2 C6 -90.9(5)
C15 Ta1 N2 C6 -55.6(5)
C17 Ta1 N2 C6 -108.6(5)
C14 Ta1 N2 C6 -32.2(6)
C18 Ta1 N2 C6 -60.2(7)
C3 N1 C1 N2 -178.5(3)
Ta1 N1 C1 N2 10.5(3)
C3 N1 C1 C2 5.3(7)
Ta1 N1 C1 C2 -165.7(4)
C6 N2 C1 N1 178.3(4)
Ta1 N2 C1 N1 -10.6(3)
C6 N2 C1 C2 -5.5(7)
Ta1 N2 C1 C2 165.6(4)
C1 N1 C3 C4 -143.3(5)
Ta1 N1 C3 C4 21.2(7)
C1 N1 C3 C5 91.3(5)
Ta1 N1 C3 C5 -104.2(5)
C1 N2 C6 C7 149.6(5)
Ta1 N2 C6 C7 -15.2(8)
C1 N2 C6 C8 -86.6(6)
Ta1 N2 C6 C8 108.6(6)
N2 Ta1 C9 C10 47.8(6)
N1 Ta1 C9 C10 -19.7(7)
C16 Ta1 C9 C10 -171.9(4)
C15 Ta1 C9 C10 157.9(5)
C17 Ta1 C9 C10 -137.8(5)
C14 Ta1 C9 C10 175.3(6)
C18 Ta1 C9 C10 -151.4(6)
Ta1 C9 C10 C12 -138.1(6)
Ta1 C9 C10 C13 107.4(7)
Ta1 C9 C10 C11 -15.3(8)
N2 Ta1 C14 C18 -160.0(2)
N1 Ta1 C14 C18 -53.1(5)
C9 Ta1 C14 C18 92.4(3)
C16 Ta1 C14 C18 -77.9(3)
C15 Ta1 C14 C18 -116.2(3)
C17 Ta1 C14 C18 -36.3(2)
N2 Ta1 C14 C15 -43.8(3)
N1 Ta1 C14 C15 63.1(5)
C9 Ta1 C14 C15 -151.4(3)
C16 Ta1 C14 C15 38.3(2)
C17 Ta1 C14 C15 79.9(3)
C18 Ta1 C14 C15 116.2(3)
N2 Ta1 C14 C19 76.6(6)
N1 Ta1 C14 C19 -176.4(5)
C9 Ta1 C14 C19 -30.9(6)
C16 Ta1 C14 C19 158.8(6)
C15 Ta1 C14 C19 120.5(7)
C17 Ta1 C14 C19 -159.6(6)
C18 Ta1 C14 C19 -123.3(7)
C18 C14 C15 C16 0.3(4)
C19 C14 C15 C16 176.0(4)
Ta1 C14 C15 C16 -65.0(3)
C18 C14 C15 C20 -168.6(4)
C19 C14 C15 C20 7.1(7)
Ta1 C14 C15 C20 126.2(4)
C18 C14 C15 Ta1 65.2(3)
C19 C14 C15 Ta1 -119.1(4)
N2 Ta1 C15 C16 -99.9(3)
N1 Ta1 C15 C16 -36.9(3)
C9 Ta1 C15 C16 145.9(3)
C17 Ta1 C15 C16 37.8(2)
C14 Ta1 C15 C16 114.2(3)
C18 Ta1 C15 C16 77.9(3)
N2 Ta1 C15 C14 146.0(3)
N1 Ta1 C15 C14 -151.1(2)
C9 Ta1 C15 C14 31.7(3)
C16 Ta1 C15 C14 -114.2(3)
C17 Ta1 C15 C14 -76.4(3)
C18 Ta1 C15 C14 -36.2(2)
N2 Ta1 C15 C20 22.6(6)
N1 Ta1 C15 C20 85.5(6)
C9 Ta1 C15 C20 -91.7(6)
C16 Ta1 C15 C20 122.4(7)
C17 Ta1 C15 C20 160.2(7)
C14 Ta1 C15 C20 -123.4(7)
C18 Ta1 C15 C20 -159.6(7)
C14 C15 C16 C17 0.0(4)
C20 C15 C16 C17 168.5(4)
Ta1 C15 C16 C17 -67.7(3)
C14 C15 C16 C21 -179.0(4)
C20 C15 C16 C21 -10.5(7)
Ta1 C15 C16 C21 113.3(4)
C14 C15 C16 Ta1 67.7(3)
C20 C15 C16 Ta1 -123.7(4)
N2 Ta1 C16 C15 87.7(3)
N1 Ta1 C16 C15 152.1(2)
C9 Ta1 C16 C15 -53.3(4)
C17 Ta1 C16 C15 -114.6(4)
C14 Ta1 C16 C15 -38.0(3)
C18 Ta1 C16 C15 -78.1(3)
N2 Ta1 C16 C17 -157.6(2)
N1 Ta1 C16 C17 -93.2(3)
C9 Ta1 C16 C17 61.4(4)
C15 Ta1 C16 C17 114.6(4)
C14 Ta1 C16 C17 76.6(3)
C18 Ta1 C16 C17 36.5(2)
N2 Ta1 C16 C21 -34.6(4)
N1 Ta1 C16 C21 29.8(4)
C9 Ta1 C16 C21 -175.6(5)
C15 Ta1 C16 C21 -122.3(5)
C17 Ta1 C16 C21 123.0(5)
C14 Ta1 C16 C21 -160.4(5)
C18 Ta1 C16 C21 159.5(5)
C15 C16 C17 C18 -0.2(4)
C21 C16 C17 C18 178.8(4)
Ta1 C16 C17 C18 -67.1(3)
C15 C16 C17 C22 -170.6(4)
C21 C16 C17 C22 8.4(6)
Ta1 C16 C17 C22 122.5(4)
C15 C16 C17 Ta1 66.9(3)
C21 C16 C17 Ta1 -114.1(4)
N2 Ta1 C17 C18 147.2(2)
N1 Ta1 C17 C18 -150.8(2)
C9 Ta1 C17 C18 -25.2(3)
C16 Ta1 C17 C18 115.8(3)
C15 Ta1 C17 C18 77.7(3)
C14 Ta1 C17 C18 36.2(2)
N2 Ta1 C17 C16 31.4(3)
N1 Ta1 C17 C16 93.4(3)
C9 Ta1 C17 C16 -141.0(3)
C15 Ta1 C17 C16 -38.0(3)
C14 Ta1 C17 C16 -79.6(3)
C18 Ta1 C17 C16 -115.8(3)
N2 Ta1 C17 C22 -87.9(5)
N1 Ta1 C17 C22 -25.9(5)
C9 Ta1 C17 C22 99.7(5)
C16 Ta1 C17 C22 -119.3(6)
C15 Ta1 C17 C22 -157.4(5)
C14 Ta1 C17 C22 161.1(5)
C18 Ta1 C17 C22 124.9(6)
C16 C17 C18 C14 0.3(4)
C22 C17 C18 C14 170.6(4)
Ta1 C17 C18 C14 -63.2(3)
C16 C17 C18 C23 -176.1(4)
C22 C17 C18 C23 -5.8(6)
Ta1 C17 C18 C23 120.4(4)
C16 C17 C18 Ta1 63.5(3)
C22 C17 C18 Ta1 -126.2(4)
C15 C14 C18 C17 -0.4(4)
C19 C14 C18 C17 -176.1(4)
Ta1 C14 C18 C17 62.0(3)
C15 C14 C18 C23 176.0(4)
C19 C14 C18 C23 0.3(7)
Ta1 C14 C18 C23 -121.6(4)
C15 C14 C18 Ta1 -62.4(3)
C19 C14 C18 Ta1 121.9(4)
N2 Ta1 C18 C17 -74.2(5)
N1 Ta1 C18 C17 37.8(3)
C9 Ta1 C18 C17 157.8(3)
C16 Ta1 C18 C17 -37.7(2)
C15 Ta1 C18 C17 -79.6(3)
C14 Ta1 C18 C17 -117.1(3)
N2 Ta1 C18 C14 42.9(5)
N1 Ta1 C18 C14 154.9(2)
C9 Ta1 C18 C14 -85.1(3)
C16 Ta1 C18 C14 79.4(3)
C15 Ta1 C18 C14 37.5(2)
C17 Ta1 C18 C14 117.1(3)
N2 Ta1 C18 C23 165.9(5)
N1 Ta1 C18 C23 -82.1(5)
C9 Ta1 C18 C23 37.9(5)
C16 Ta1 C18 C23 -157.7(6)
C15 Ta1 C18 C23 160.4(6)
C17 Ta1 C18 C23 -120.0(6)
C14 Ta1 C18 C23 122.9(6)
C1B B1 C1A C6A -110.7(4)
C1C B1 C1A C6A 126.7(4)
C1D B1 C1A C6A 13.2(5)
C1B B1 C1A C2A 61.9(4)
C1C B1 C1A C2A -60.7(4)
C1D B1 C1A C2A -174.2(3)
C6A C1A C2A F2A 179.0(3)
B1 C1A C2A F2A 5.4(5)
C6A C1A C2A C3A -0.8(5)
B1 C1A C2A C3A -174.4(3)
F2A C2A C3A F3A -2.2(5)
C1A C2A C3A F3A 177.7(3)
F2A C2A C3A C4A 179.3(3)
C1A C2A C3A C4A -0.9(6)
F3A C3A C4A F4A 2.0(5)
C2A C3A C4A F4A -179.5(3)
F3A C3A C4A C5A -177.5(3)
C2A C3A C4A C5A 1.0(5)
F4A C4A C5A F5A -1.1(5)
C3A C4A C5A F5A 178.4(3)
F4A C4A C5A C6A -179.0(3)
C3A C4A C5A C6A 0.5(6)
C2A C1A C6A F6A -176.6(3)
B1 C1A C6A F6A -3.7(5)
C2A C1A C6A C5A 2.5(5)
B1 C1A C6A C5A 175.4(3)
F5A C5A C6A F6A -1.2(5)
C4A C5A C6A F6A 176.8(3)
F5A C5A C6A C1A 179.7(3)
C4A C5A C6A C1A -2.4(6)
C1A B1 C1B C6B -106.8(4)
C1C B1 C1B C6B 15.9(5)
C1D B1 C1B C6B 129.7(4)
C1A B1 C1B C2B 65.9(4)
C1C B1 C1B C2B -171.4(3)
C1D B1 C1B C2B -57.6(4)
C6B C1B C2B F2B 177.5(3)
B1 C1B C2B F2B 3.9(5)
C6B C1B C2B C3B -2.6(5)
B1 C1B C2B C3B -176.3(3)
F2B C2B C3B F3B 1.8(5)
C1B C2B C3B F3B -178.1(3)
F2B C2B C3B C4B -178.2(3)
C1B C2B C3B C4B 1.9(6)
F3B C3B C4B F4B 0.0(6)
C2B C3B C4B F4B 180.0(3)
F3B C3B C4B C5B 180.0(3)
C2B C3B C4B C5B 0.0(6)
F4B C4B C5B F5B 0.2(5)
C3B C4B C5B F5B -179.8(3)
F4B C4B C5B C6B 179.1(3)
C3B C4B C5B C6B -0.8(6)
C2B C1B C6B F6B -177.6(3)
B1 C1B C6B F6B -4.5(5)
C2B C1B C6B C5B 1.7(5)
B1 C1B C6B C5B 174.8(3)
F5B C5B C6B F6B -1.8(5)
C4B C5B C6B F6B 179.3(3)
F5B C5B C6B C1B 178.9(3)
C4B C5B C6B C1B 0.0(6)
C1A B1 C1C C6C -16.7(5)
C1B B1 C1C C6C -133.0(4)
C1D B1 C1C C6C 104.8(4)
C1A B1 C1C C2C 174.5(3)
C1B B1 C1C C2C 58.2(4)
C1D B1 C1C C2C -64.0(4)
C6C C1C C2C F2C -178.0(3)
B1 C1C C2C F2C -7.8(5)
C6C C1C C2C C3C 0.6(5)
B1 C1C C2C C3C 170.8(4)
F2C C2C C3C F3C -1.0(6)
C1C C2C C3C F3C -179.6(4)
F2C C2C C3C C4C 177.6(4)
C1C C2C C3C C4C -1.1(6)
F3C C3C C4C F4C 1.4(6)
C2C C3C C4C F4C -177.1(4)
F3C C3C C4C C5C 179.2(4)
C2C C3C C4C C5C 0.7(6)
F4C C4C C5C F5C 0.3(6)
C3C C4C C5C F5C -177.5(4)
F4C C4C C5C C6C 178.0(3)
C3C C4C C5C C6C 0.2(6)
C2C C1C C6C F6C 178.3(3)
B1 C1C C6C F6C 9.0(5)
C2C C1C C6C C5C 0.3(5)
B1 C1C C6C C5C -168.9(3)
F5C C5C C6C F6C -1.0(5)
C4C C5C C6C F6C -178.8(3)
F5C C5C C6C C1C 177.0(3)
C4C C5C C6C C1C -0.7(6)
C1A B1 C1D C2D -127.8(4)
C1B B1 C1D C2D -10.7(5)
C1C B1 C1D C2D 110.8(4)
C1A B1 C1D C6D 60.4(4)
C1B B1 C1D C6D 177.6(3)
C1C B1 C1D C6D -60.9(4)
C6D C1D C2D F2D 176.6(3)
B1 C1D C2D F2D 4.5(6)
C6D C1D C2D C3D -2.2(5)
B1 C1D C2D C3D -174.3(4)
F2D C2D C3D F3D 3.8(5)
C1D C2D C3D F3D -177.3(3)
F2D C2D C3D C4D -176.9(3)
C1D C2D C3D C4D 2.0(6)
F3D C3D C4D F4D -0.8(6)
C2D C3D C4D F4D 179.8(3)
F3D C3D C4D C5D 179.6(4)
C2D C3D C4D C5D 0.3(6)
F4D C4D C5D F5D -2.4(6)
C3D C4D C5D F5D 177.2(3)
F4D C4D C5D C6D 178.4(3)
C3D C4D C5D C6D -2.0(6)
F5D C5D C6D F6D 1.8(5)
C4D C5D C6D F6D -179.0(3)
F5D C5D C6D C1D -177.5(3)
C4D C5D C6D C1D 1.7(6)
C2D C1D C6D F6D -178.9(3)
B1 C1D C6D F6D -6.0(5)
C2D C1D C6D C5D 0.3(5)
B1 C1D C6D C5D 173.3(3)
